data_7214430
loop_
_publ_author_name
'Xu, Zhiguang'
'Liu, Haiyang'
'Mahmood, Mian HR'
'Cai, Yuepeng'
'Xu, Xuan'
'Tang, Youwen'

_publ_section_title
;
 Spontaneous resolution of chiral bis-sulfoxides with asymmetric
 atropisomerism
;
_journal_issue 19
_journal_name_full CrystEngComm
_journal_page_first 3839
_journal_paper_doi 10.1039/c4ce00296b
_journal_volume 16
_journal_year 2014
_chemical_formula_moiety 'C16 H26 S2'
_chemical_formula_sum 'C16 H26 S2'
_chemical_formula_weight 282.51
_chemical_name_systematic 1,2-bis((tert-butylthio)methyl)benzene
_space_group_IT_number 2
_symmetry_cell_setting triclinic
_symmetry_Int_Tables_number 2
_symmetry_space_group_name_Hall '-P 1'
_symmetry_space_group_name_H-M 'P -1'
_atom_sites_solution_hydrogens geom
_atom_sites_solution_primary direct
_atom_sites_solution_secondary difmap
_audit_creation_method SHELXL-97
_cell_angle_alpha 67.631(2)
_cell_angle_beta 72.609(2)
_cell_angle_gamma 69.331(2)
_cell_formula_units_Z 2
_cell_length_a 8.2584(14)
_cell_length_b 10.6118(18)
_cell_length_c 11.751(2)
_cell_measurement_reflns_used 1626
_cell_measurement_temperature 293(2)
_cell_measurement_theta_max 18.11
_cell_measurement_theta_min 2.25
_cell_volume 874.8(3)
_computing_cell_refinement 'Bruker SMART'
_computing_data_collection 'Bruker SMART'
_computing_data_reduction 'Bruker SAINT'
_computing_molecular_graphics 'Bruker SHELXTL'
_computing_publication_material 'Bruker SHELXTL'
_computing_structure_refinement 'SHELXL-97 (Sheldrick, 1997)'
_computing_structure_solution 'SHELXS-97 (Sheldrick, 1990)'
_diffrn_ambient_temperature 293(2)
_diffrn_measured_fraction_theta_full 0.984
_diffrn_measured_fraction_theta_max 0.932
_diffrn_measurement_device_type 'CCD area detector'
_diffrn_measurement_method 'phi and omega scans'
_diffrn_radiation_monochromator graphite
_diffrn_radiation_source 'fine-focus sealed tube'
_diffrn_radiation_type MoK\a
_diffrn_radiation_wavelength 0.71073
_diffrn_reflns_av_R_equivalents 0.0148
_diffrn_reflns_av_sigmaI/netI 0.0349
_diffrn_reflns_limit_h_max 10
_diffrn_reflns_limit_h_min -10
_diffrn_reflns_limit_k_max 13
_diffrn_reflns_limit_k_min -12
_diffrn_reflns_limit_l_max 14
_diffrn_reflns_limit_l_min -14
_diffrn_reflns_number 5122
_diffrn_reflns_theta_full 25.00
_diffrn_reflns_theta_max 27.46
_diffrn_reflns_theta_min 1.91
_exptl_absorpt_coefficient_mu 0.289
_exptl_absorpt_correction_type none
_exptl_crystal_colour white
_exptl_crystal_density_diffrn 1.072
_exptl_crystal_density_method 'not measured'
_exptl_crystal_description block
_exptl_crystal_F_000 308
_exptl_crystal_size_max 0.38
_exptl_crystal_size_mid 0.33
_exptl_crystal_size_min 0.29
_refine_diff_density_max 0.214
_refine_diff_density_min -0.254
_refine_diff_density_rms 0.037
_refine_ls_extinction_method none
_refine_ls_goodness_of_fit_ref 1.009
_refine_ls_hydrogen_treatment constr
_refine_ls_matrix_type full
_refine_ls_number_parameters 169
_refine_ls_number_reflns 3723
_refine_ls_number_restraints 0
_refine_ls_restrained_S_all 1.009
_refine_ls_R_factor_all 0.0745
_refine_ls_R_factor_gt 0.0453
_refine_ls_shift/su_max 0.000
_refine_ls_shift/su_mean 0.000
_refine_ls_structure_factor_coef Fsqd
_refine_ls_weighting_details 'calc w=1/[\s^2^(Fo^2^)+(0.0637P)^2^+0.1450P] where P=(Fo^2^+2Fc^2^)/3'
_refine_ls_weighting_scheme calc
_refine_ls_wR_factor_gt 0.1133
_refine_ls_wR_factor_ref 0.1319
_reflns_number_gt 2532
_reflns_number_total 3723
_reflns_threshold_expression >2sigma(I)
_cod_data_source_file c4ce00296b2.cif
_cod_data_source_block c
_cod_database_code 7214430

loop_
_symmetry_equiv_pos_as_xyz
'x, y, z'
'-x, -y, -z'

loop_
_atom_site_label
_atom_site_type_symbol
_atom_site_fract_x
_atom_site_fract_y
_atom_site_fract_z
_atom_site_U_iso_or_equiv
_atom_site_adp_type
_atom_site_occupancy
_atom_site_symmetry_multiplicity
_atom_site_calc_flag
_atom_site_refinement_flags
C1 C 0.9541(4) 0.1593(3) 0.0503(3) 0.0828(8) Uani 1 1 d .
H1 H 1.0414 0.0819 0.0320 0.099 Uiso 1 1 calc R
C2 C 0.8122(3) 0.1385(3) 0.1465(3) 0.0704(7) Uani 1 1 d .
H2 H 0.8045 0.0467 0.1918 0.085 Uiso 1 1 calc R
C3 C 0.6801(3) 0.2521(2) 0.1772(2) 0.0524(5) Uani 1 1 d .
C4 C 0.6931(3) 0.3894(2) 0.10527(19) 0.0496(5) Uani 1 1 d .
C5 C 0.8367(3) 0.4073(3) 0.0088(2) 0.0634(6) Uani 1 1 d .
H5 H 0.8454 0.4983 -0.0388 0.076 Uiso 1 1 calc R
C6 C 0.9668(4) 0.2927(3) -0.0179(3) 0.0791(8) Uani 1 1 d .
H6 H 1.0630 0.3066 -0.0824 0.095 Uiso 1 1 calc R
C7 C 0.5328(3) 0.2259(3) 0.2863(2) 0.0628(6) Uani 1 1 d .
H7A H 0.4934 0.3012 0.3240 0.075 Uiso 1 1 calc R
H7B H 0.5741 0.1372 0.3490 0.075 Uiso 1 1 calc R
C8 C 0.5578(3) 0.5182(2) 0.1317(2) 0.0575(6) Uani 1 1 d .
H8A H 0.4419 0.5016 0.1607 0.069 Uiso 1 1 calc R
H8B H 0.5551 0.5983 0.0557 0.069 Uiso 1 1 calc R
C9 C 0.1660(3) 0.2348(2) 0.3676(2) 0.0550(5) Uani 1 1 d .
C10 C 0.2130(4) 0.1211(3) 0.4878(2) 0.0791(8) Uani 1 1 d .
H10A H 0.1124 0.1272 0.5546 0.119 Uiso 1 1 calc R
H10B H 0.3086 0.1346 0.5083 0.119 Uiso 1 1 calc R
H10C H 0.2477 0.0296 0.4765 0.119 Uiso 1 1 calc R
C11 C 0.0178(4) 0.2129(3) 0.3321(3) 0.0856(8) Uani 1 1 d .
H11A H 0.0525 0.1198 0.3240 0.128 Uiso 1 1 calc R
H11B H -0.0067 0.2823 0.2537 0.128 Uiso 1 1 calc R
H11C H -0.0860 0.2227 0.3960 0.128 Uiso 1 1 calc R
C12 C 0.1134(4) 0.3822(3) 0.3808(3) 0.0884(9) Uani 1 1 d .
H12A H 0.0848 0.4520 0.3035 0.133 Uiso 1 1 calc R
H12B H 0.2096 0.3961 0.4001 0.133 Uiso 1 1 calc R
H12C H 0.0125 0.3912 0.4470 0.133 Uiso 1 1 calc R
C13 C 0.4642(4) 0.7290(3) 0.2551(2) 0.0696(7) Uani 1 1 d .
C14 C 0.5133(7) 0.7597(4) 0.3550(4) 0.1504(18) Uani 1 1 d .
H14A H 0.4368 0.8483 0.3655 0.226 Uiso 1 1 calc R
H14B H 0.6333 0.7648 0.3295 0.226 Uiso 1 1 calc R
H14C H 0.5009 0.6854 0.4329 0.226 Uiso 1 1 calc R
C15 C 0.2755(5) 0.7253(4) 0.2901(5) 0.1392(17) Uani 1 1 d .
H15A H 0.2005 0.8144 0.3005 0.209 Uiso 1 1 calc R
H15B H 0.2587 0.6509 0.3672 0.209 Uiso 1 1 calc R
H15C H 0.2464 0.7083 0.2250 0.209 Uiso 1 1 calc R
C16 C 0.4919(5) 0.8411(3) 0.1302(3) 0.1176(13) Uani 1 1 d .
H16A H 0.4645 0.8189 0.0673 0.176 Uiso 1 1 calc R
H16B H 0.6125 0.8441 0.1074 0.176 Uiso 1 1 calc R
H16C H 0.4161 0.9317 0.1364 0.176 Uiso 1 1 calc R
S1 S 0.35049(8) 0.21847(6) 0.23528(5) 0.05675(19) Uani 1 1 d .
S2 S 0.61431(9) 0.55599(6) 0.25084(6) 0.0662(2) Uani 1 1 d .

loop_
_atom_site_aniso_label
_atom_site_aniso_U_11
_atom_site_aniso_U_22
_atom_site_aniso_U_33
_atom_site_aniso_U_23
_atom_site_aniso_U_13
_atom_site_aniso_U_12
C1 0.0603(16) 0.096(2) 0.111(2) -0.0677(19) -0.0122(16) -0.0074(15)
C2 0.0680(16) 0.0598(14) 0.0943(19) -0.0298(14) -0.0239(14) -0.0162(12)
C3 0.0481(12) 0.0596(13) 0.0563(13) -0.0190(10) -0.0149(10) -0.0172(10)
C4 0.0485(12) 0.0602(13) 0.0475(12) -0.0201(10) -0.0140(9) -0.0156(10)
C5 0.0641(15) 0.0759(16) 0.0570(14) -0.0229(12) -0.0047(11) -0.0295(13)
C6 0.0617(16) 0.108(2) 0.0799(19) -0.0506(17) 0.0064(13) -0.0299(16)
C7 0.0605(14) 0.0746(15) 0.0542(13) -0.0075(11) -0.0170(11) -0.0275(12)
C8 0.0616(14) 0.0602(13) 0.0549(13) -0.0187(10) -0.0204(11) -0.0127(11)
C9 0.0548(13) 0.0585(13) 0.0540(13) -0.0146(10) -0.0089(10) -0.0221(10)
C10 0.0807(18) 0.0897(19) 0.0597(15) -0.0062(13) -0.0124(13) -0.0339(15)
C11 0.0605(16) 0.113(2) 0.091(2) -0.0282(17) -0.0144(14) -0.0366(16)
C12 0.085(2) 0.0765(18) 0.100(2) -0.0398(16) 0.0067(16) -0.0234(15)
C13 0.0767(17) 0.0626(15) 0.0680(16) -0.0289(13) -0.0028(13) -0.0168(13)
C14 0.230(5) 0.108(3) 0.152(4) -0.085(3) -0.085(4) -0.001(3)
C15 0.086(3) 0.119(3) 0.203(5) -0.090(3) 0.033(3) -0.022(2)
C16 0.147(3) 0.0632(18) 0.105(3) -0.0172(17) 0.004(2) -0.018(2)
S1 0.0574(3) 0.0661(4) 0.0544(3) -0.0196(3) -0.0106(2) -0.0246(3)
S2 0.0796(4) 0.0609(4) 0.0672(4) -0.0261(3) -0.0298(3) -0.0093(3)

loop_
_atom_type_symbol
_atom_type_description
_atom_type_scat_dispersion_real
_atom_type_scat_dispersion_imag
_atom_type_scat_source
C C 0.0033 0.0016 'International Tables Vol C Tables 4.2.6.8 and 6.1.1.4'
H H 0.0000 0.0000 'International Tables Vol C Tables 4.2.6.8 and 6.1.1.4'
S S 0.1246 0.1234 'International Tables Vol C Tables 4.2.6.8 and 6.1.1.4'

loop_
_geom_angle_atom_site_label_1
_geom_angle_atom_site_label_2
_geom_angle_atom_site_label_3
_geom_angle
C6 C1 C2 120.2(2)
C6 C1 H1 119.9
C2 C1 H1 119.9
C1 C2 C3 121.4(2)
C1 C2 H2 119.3
C3 C2 H2 119.3
C2 C3 C4 118.1(2)
C2 C3 C7 120.1(2)
C4 C3 C7 121.8(2)
C5 C4 C3 119.3(2)
C5 C4 C8 118.8(2)
C3 C4 C8 121.88(19)
C6 C5 C4 121.2(2)
C6 C5 H5 119.4
C4 C5 H5 119.4
C1 C6 C5 119.8(2)
C1 C6 H6 120.1
C5 C6 H6 120.1
C3 C7 S1 110.13(15)
C3 C7 H7A 109.6
S1 C7 H7A 109.6
C3 C7 H7B 109.6
S1 C7 H7B 109.6
H7A C7 H7B 108.1
C4 C8 S2 108.83(14)
C4 C8 H8A 109.9
S2 C8 H8A 109.9
C4 C8 H8B 109.9
S2 C8 H8B 109.9
H8A C8 H8B 108.3
C10 C9 C11 110.1(2)
C10 C9 C12 111.2(2)
C11 C9 C12 110.2(2)
C10 C9 S1 110.72(17)
C11 C9 S1 104.12(16)
C12 C9 S1 110.27(16)
C9 C10 H10A 109.5
C9 C10 H10B 109.5
H10A C10 H10B 109.5
C9 C10 H10C 109.5
H10A C10 H10C 109.5
H10B C10 H10C 109.5
C9 C11 H11A 109.5
C9 C11 H11B 109.5
H11A C11 H11B 109.5
C9 C11 H11C 109.5
H11A C11 H11C 109.5
H11B C11 H11C 109.5
C9 C12 H12A 109.5
C9 C12 H12B 109.5
H12A C12 H12B 109.5
C9 C12 H12C 109.5
H12A C12 H12C 109.5
H12B C12 H12C 109.5
C15 C13 C16 109.1(3)
C15 C13 C14 110.8(3)
C16 C13 C14 110.2(3)
C15 C13 S2 111.4(2)
C16 C13 S2 111.22(19)
C14 C13 S2 104.0(2)
C13 C14 H14A 109.5
C13 C14 H14B 109.5
H14A C14 H14B 109.5
C13 C14 H14C 109.5
H14A C14 H14C 109.5
H14B C14 H14C 109.5
C13 C15 H15A 109.5
C13 C15 H15B 109.5
H15A C15 H15B 109.5
C13 C15 H15C 109.5
H15A C15 H15C 109.5
H15B C15 H15C 109.5
C13 C16 H16A 109.5
C13 C16 H16B 109.5
H16A C16 H16B 109.5
C13 C16 H16C 109.5
H16A C16 H16C 109.5
H16B C16 H16C 109.5
C7 S1 C9 103.63(11)
C8 S2 C13 104.49(11)

loop_
_geom_bond_atom_site_label_1
_geom_bond_atom_site_label_2
_geom_bond_distance
C1 C6 1.359(4)
C1 C2 1.379(4)
C1 H1 0.9300
C2 C3 1.393(3)
C2 H2 0.9300
C3 C4 1.403(3)
C3 C7 1.495(3)
C4 C5 1.385(3)
C4 C8 1.500(3)
C5 C6 1.377(4)
C5 H5 0.9300
C6 H6 0.9300
C7 S1 1.814(2)
C7 H7A 0.9700
C7 H7B 0.9700
C8 S2 1.814(2)
C8 H8A 0.9700
C8 H8B 0.9700
C9 C10 1.517(3)
C9 C11 1.519(3)
C9 C12 1.524(3)
C9 S1 1.836(2)
C10 H10A 0.9600
C10 H10B 0.9600
C10 H10C 0.9600
C11 H11A 0.9600
C11 H11B 0.9600
C11 H11C 0.9600
C12 H12A 0.9600
C12 H12B 0.9600
C12 H12C 0.9600
C13 C15 1.499(4)
C13 C16 1.512(4)
C13 C14 1.522(4)
C13 S2 1.826(3)
C14 H14A 0.9600
C14 H14B 0.9600
C14 H14C 0.9600
C15 H15A 0.9600
C15 H15B 0.9600
C15 H15C 0.9600
C16 H16A 0.9600
C16 H16B 0.9600
C16 H16C 0.9600

loop_
_geom_torsion_atom_site_label_1
_geom_torsion_atom_site_label_2
_geom_torsion_atom_site_label_3
_geom_torsion_atom_site_label_4
_geom_torsion
C6 C1 C2 C3 -0.7(4)
C1 C2 C3 C4 1.5(3)
C1 C2 C3 C7 -176.8(2)
C2 C3 C4 C5 -1.2(3)
C7 C3 C4 C5 177.1(2)
C2 C3 C4 C8 -179.69(19)
C7 C3 C4 C8 -1.4(3)
C3 C4 C5 C6 0.1(3)
C8 C4 C5 C6 178.6(2)
C2 C1 C6 C5 -0.5(4)
C4 C5 C6 C1 0.8(4)
C2 C3 C7 S1 -90.9(2)
C4 C3 C7 S1 90.9(2)
C5 C4 C8 S2 -92.8(2)
C3 C4 C8 S2 85.7(2)
C3 C7 S1 C9 -165.17(16)
C10 C9 S1 C7 -55.79(19)
C11 C9 S1 C7 -174.14(17)
C12 C9 S1 C7 67.6(2)
C4 C8 S2 C13 170.70(16)
C15 C13 S2 C8 60.8(3)
C16 C13 S2 C8 -61.2(3)
C14 C13 S2 C8 -179.8(2)
